data_2010252
loop_
_publ_author_name
'Garcia, A. M.'
'Manzur, J.'
'Spodine, E.'
'Baggio, R. F.'
'Garland, M. T.'

_publ_section_title
;
 Dichloro[6-methyl-2-(2-pyridylmethyl)pyridine-<i>N</i>,<i>N</i>']copper(II)
;
_journal_issue 12
_journal_name_full 'Acta Crystallographica Section C'
_journal_page_first 1882
_journal_page_last 1884
_journal_paper_doi 10.1107/S010827019400716X
_journal_volume 50
_journal_year 1994
_chemical_formula_moiety 'Cu 2+ , 2Cl 1- , C12 H12 N2'
_chemical_formula_sum 'C12 H12 Cl2 Cu N2'
_chemical_formula_weight 318.68
_chemical_name_systematic
;
 Dichloro[6-methyl-2-N'-(2'-pyridylmethyl)pyridine-N,N']copper(II)
;
_space_group_IT_number 14
_symmetry_cell_setting monoclinic
_symmetry_space_group_name_Hall '-P 2yn'
_symmetry_space_group_name_H-M 'P 1 21/n 1'
_cell_angle_alpha 90.00
_cell_angle_beta 112.86(3)
_cell_angle_gamma 90.00
_cell_formula_units_Z 4
_cell_length_a 12.125(2)
_cell_length_b 7.593(2)
_cell_length_c 15.216(3)
_cell_measurement_reflns_used 25
_cell_measurement_temperature 293(2)
_cell_measurement_theta_max 12.5
_cell_measurement_theta_min 7.5
_cell_volume 1290.8(6)
_computing_cell_refinement 'P3/P4-PC Diffractometer Program'
_computing_data_collection 'P3/P4-PC Diffractometer Program (Siemens, 1991)'
_computing_data_reduction 'XDISK SHELXTL/PC (Sheldrick, 1991)'
_computing_molecular_graphics 'XP SHELXTL/PC'
_computing_publication_material 'CIFTAB SHELXL93'
_computing_structure_refinement 'SHELXL93 (Sheldrick, 1994)'
_computing_structure_solution 'XS SHELXTL/PC'
_diffrn_ambient_temperature 293(2)
_diffrn_measurement_device 'Siemens R3m'
_diffrn_measurement_method \q/2\q
_diffrn_radiation_monochromator graphite
_diffrn_radiation_source 'fine-focus sealed tube'
_diffrn_radiation_type MoK\a
_diffrn_radiation_wavelength 0.71073
_diffrn_reflns_av_R_equivalents 0.0263
_diffrn_reflns_av_sigmaI/netI 0.0286
_diffrn_reflns_limit_h_max 13
_diffrn_reflns_limit_h_min 0
_diffrn_reflns_limit_k_max 8
_diffrn_reflns_limit_k_min 0
_diffrn_reflns_limit_l_max 15
_diffrn_reflns_limit_l_min -16
_diffrn_reflns_number 1793
_diffrn_reflns_theta_max 22.76
_diffrn_reflns_theta_min 2.74
_diffrn_standards_decay_% 0.0
_diffrn_standards_interval_count 98
_diffrn_standards_number 2
_exptl_absorpt_coefficient_mu 2.083
_exptl_absorpt_correction_type none
_exptl_crystal_colour Green
_exptl_crystal_density_diffrn 1.640
_exptl_crystal_description Plate
_exptl_crystal_F_000 644
_exptl_crystal_size_max 0.42
_exptl_crystal_size_mid 0.32
_exptl_crystal_size_min 0.06
_refine_diff_density_max 0.715
_refine_diff_density_min -0.846
_refine_ls_extinction_method none
_refine_ls_goodness_of_fit_all 1.123
_refine_ls_goodness_of_fit_obs 1.163
_refine_ls_hydrogen_treatment noref
_refine_ls_matrix_type full
_refine_ls_number_parameters 154
_refine_ls_number_reflns 1702
_refine_ls_number_restraints 0
_refine_ls_restrained_S_all 1.123
_refine_ls_restrained_S_obs 1.163
_refine_ls_R_factor_all 0.0598
_refine_ls_R_factor_obs 0.0476
_refine_ls_shift/esd_max 0.094
_refine_ls_shift/esd_mean 0.014
_refine_ls_structure_factor_coef Fsqd
_refine_ls_weighting_scheme
;calc w = 1/[\s^2^(F~o~^2^)+(0.0812P)^2^+0.1467P] where
P = (F~o~^2^+2F~c~^2^)/3
;
_refine_ls_wR_factor_all 0.1229
_refine_ls_wR_factor_obs 0.1137
_reflns_number_observed 1387
_reflns_number_total 1702
_reflns_observed_criterion I>2\s(I)
_cod_data_source_file bk1029.cif
_cod_data_source_block am4
_cod_depositor_comments
;
The following automatic conversions were performed:
'_symmetry_cell_setting' value 'Monoclinic' changed to 'monoclinic'
according to '/home/saulius/struct/CIF-dictionaries/cif_core.dic'
dictionary named 'cif_core.dic' version 2.4.1 from 2010-06-29.

Automatic conversion script
Id: cif_fix_enum 1527 2010-12-29 10:47:43Z saulius 

The following automatic conversions were performed:

'_symmetry_cell_setting' value 'Monoclinic' changed to 'monoclinic'
according to /home/saulius/struct/CIF-dictionaries/cif_core.dic
dictionary named 'cif_core.dic' version 2.4.1 from
2010-06-29.

'_exptl_absorpt_correction_type' value 'None' changed to
'none' according to
/home/saulius/struct/CIF-dictionaries/cif_core.dic dictionary named
'cif_core.dic' version 2.4.1 from 2010-06-29.

Automatic conversion script
Id: cif_fix_values 1715 2011-07-08 13:25:40Z adriana 
;
_cod_original_cell_volume 1290.8(5)
_cod_original_sg_symbol_H-M 'P 21/n'
_cod_database_code 2010252

loop_
_symmetry_equiv_pos_as_xyz
'x, y, z'
'-x+1/2, y+1/2, -z+1/2'
'-x, -y, -z'
'x-1/2, -y-1/2, z-1/2'

loop_
_atom_site_aniso_label
_atom_site_aniso_U_11
_atom_site_aniso_U_22
_atom_site_aniso_U_33
_atom_site_aniso_U_12
_atom_site_aniso_U_13
_atom_site_aniso_U_23
Cu1 0.0392(4) 0.0307(4) 0.0291(4) 0.0031(3) 0.0074(3) -0.0015(3)
Cl1 0.0573(9) 0.0446(9) 0.0387(8) 0.0006(7) 0.0002(7) -0.0101(6)
Cl2 0.0680(10) 0.0345(8) 0.0435(8) 0.0085(7) 0.0154(7) 0.0058(6)
N1 0.040(2) 0.031(3) 0.032(2) 0.001(2) 0.013(2) -0.001(2)
N2 0.039(2) 0.026(2) 0.030(2) 0.001(2) 0.009(2) -0.001(2)
C1 0.059(3) 0.031(3) 0.036(3) 0.005(3) 0.021(3) 0.002(2)
C2 0.066(4) 0.043(4) 0.057(4) 0.012(3) 0.040(3) 0.007(3)
C3 0.056(4) 0.065(5) 0.052(4) 0.028(3) 0.027(3) 0.017(3)
C4 0.039(3) 0.070(4) 0.041(3) 0.008(3) 0.015(3) 0.007(3)
C5 0.033(3) 0.045(3) 0.034(3) -0.001(3) 0.012(2) 0.005(3)
C6 0.041(3) 0.041(3) 0.044(3) -0.010(3) 0.009(3) -0.006(3)
C7 0.042(3) 0.025(3) 0.031(3) -0.002(2) 0.007(2) -0.003(2)
C8 0.058(4) 0.040(3) 0.033(3) -0.011(3) 0.013(3) -0.007(3)
C9 0.069(4) 0.047(4) 0.036(3) -0.006(3) 0.019(3) -0.009(3)
C10 0.062(4) 0.036(3) 0.052(3) 0.002(3) 0.035(3) 0.003(3)
C11 0.044(3) 0.031(3) 0.038(3) 0.008(2) 0.016(2) 0.004(2)
C12 0.033(3) 0.068(4) 0.054(3) 0.001(3) 0.013(3) -0.001(3)

loop_
_atom_site_label
_atom_site_fract_x
_atom_site_fract_y
_atom_site_fract_z
_atom_site_U_iso_or_equiv
_atom_site_thermal_displace_type
_atom_site_calc_flag
_atom_site_calc_attached_atom
_atom_site_refinement_flags
_atom_site_disorder_group
_atom_site_type_symbol
Cu1 0.02025(5) 0.13736(8) 0.27088(4) 0.0348(3) Uani d ? . . Cu
Cl1 -0.06963(12) -0.0144(2) 0.13690(9) 0.0525(4) Uani d ? . . Cl
Cl2 -0.02378(13) 0.4119(2) 0.21378(9) 0.0506(4) Uani d ? . . Cl
N1 0.1573(3) -0.0303(6) 0.3314(3) 0.0350(10) Uani d ? . . N
N2 0.0250(3) 0.1991(5) 0.4009(3) 0.0332(10) Uani d ? . . N
C1 0.1621(5) -0.1945(7) 0.2977(4) 0.0412(13) Uani d ? . . C
H1A 0.0975(5) -0.2316(7) 0.2404(4) 0.080 Uiso d ? R . H
C2 0.2583(5) -0.3027(8) 0.3413(4) 0.051(2) Uani d ? . . C
H2A 0.2602(5) -0.4169(8) 0.3148(4) 0.080 Uiso d ? R . H
C3 0.3487(5) -0.2486(9) 0.4220(4) 0.056(2) Uani d ? . . C
H3A 0.4158(5) -0.3248(9) 0.4531(4) 0.080 Uiso d ? R . H
C4 0.3433(5) -0.0819(9) 0.4591(4) 0.050(2) Uani d ? . . C
H4A 0.4059(5) -0.0443(9) 0.5174(4) 0.080 Uiso d ? R . H
C5 0.2471(4) 0.0254(7) 0.4113(3) 0.0376(13) Uani d ? . . C
C6 0.2378(5) 0.2084(7) 0.4463(4) 0.0445(13) Uani d ? . . C
H6A 0.2280(5) 0.2887(7) 0.3950(4) 0.080 Uiso d ? R . H
H6B 0.3098(5) 0.2402(7) 0.4991(4) 0.080 Uiso d ? R . H
C7 0.1316(4) 0.2298(7) 0.4722(3) 0.0351(12) Uani d ? . . C
C8 0.1399(5) 0.2790(7) 0.5618(4) 0.0448(14) Uani d ? . . C
H8A 0.2165(5) 0.2981(7) 0.6125(4) 0.080 Uiso d ? R . H
C9 0.0397(6) 0.2996(8) 0.5802(4) 0.0513(15) Uani d ? . . C
H9A 0.0432(6) 0.3349(8) 0.6418(4) 0.080 Uiso d ? R . H
C10 -0.0690(5) 0.2687(7) 0.5076(4) 0.0465(14) Uani d ? . . C
H10A -0.1418(5) 0.2830(7) 0.5179(4) 0.080 Uiso d ? R . H
C11 -0.0751(4) 0.2173(7) 0.4181(3) 0.0378(12) Uani d ? . . C
C12 -0.1897(5) 0.1826(9) 0.3371(4) 0.053(2) Uani d ? . . C
H12A -0.1747(5) 0.1492(9) 0.2819(4) 0.080 Uiso d ? R . H
H12B -0.2316(5) 0.0894(9) 0.3536(4) 0.080 Uiso d ? R . H
H12C -0.2374(5) 0.2877(9) 0.3235(4) 0.080 Uiso d ? R . H

loop_
_atom_type_symbol
_atom_type_description
_atom_type_scat_dispersion_real
_atom_type_scat_dispersion_imag
_atom_type_scat_source
C C 0.0033 0.0016 'International Tables Vol C Tables 4.2.6.8 and 6.1.1.4'
H H 0.0000 0.0000 'International Tables Vol C Tables 4.2.6.8 and 6.1.1.4'
N N 0.0061 0.0033 'International Tables Vol C Tables 4.2.6.8 and 6.1.1.4'
Cl Cl 0.1484 0.1585 'International Tables Vol C Tables 4.2.6.8 and 6.1.1.4'
Cu Cu 0.3201 1.2651 'International Tables Vol C Tables 4.2.6.8 and 6.1.1.4'

loop_
_geom_angle_atom_site_label_1
_geom_angle_atom_site_label_2
_geom_angle_atom_site_label_3
_geom_angle
_geom_angle_publ_flag
N1 Cu1 N2 89.7(2) yes
N1 Cu1 Cl1 96.64(12) yes
N2 Cu1 Cl1 146.99(13) yes
N1 Cu1 Cl2 142.80(12) yes
N2 Cu1 Cl2 94.36(12) yes
Cl1 Cu1 Cl2 99.70(6) yes
C5 N1 C1 119.4(4) yes
C5 N1 Cu1 116.7(3) yes
C1 N1 Cu1 123.9(3) yes
C11 N2 C7 118.8(4) yes
C11 N2 Cu1 122.2(3) yes
C7 N2 Cu1 119.0(3) yes
N1 C1 C2 121.4(5) yes
C3 C2 C1 119.6(6) yes
C2 C3 C4 119.6(5) yes
C5 C4 C3 119.0(5) yes
N1 C5 C4 120.9(5) yes
N1 C5 C6 117.6(4) yes
C4 C5 C6 121.5(5) yes
C7 C6 C5 112.5(4) yes
N2 C7 C8 121.5(5) yes
N2 C7 C6 115.1(4) yes
C8 C7 C6 123.4(4) yes
C9 C8 C7 120.5(5) yes
C8 C9 C10 118.1(5) yes
C9 C10 C11 120.4(5) yes
N2 C11 C10 120.7(5) yes
N2 C11 C12 116.5(4) yes
C10 C11 C12 122.8(5) yes

loop_
_geom_bond_atom_site_label_1
_geom_bond_atom_site_label_2
_geom_bond_site_symmetry_1
_geom_bond_site_symmetry_2
_geom_bond_distance
_geom_bond_publ_flag
Cu1 N1 . . 2.010(4) yes
Cu1 N2 . . 2.013(4) yes
Cu1 Cl1 . . 2.224(2) yes
Cu1 Cl2 . . 2.242(2) yes
N1 C5 . . 1.346(6) yes
N1 C1 . . 1.359(7) yes
N2 C11 . . 1.345(6) yes
N2 C7 . . 1.346(6) yes
C1 C2 . . 1.370(8) yes
C2 C3 . . 1.353(8) yes
C3 C4 . . 1.397(9) yes
C4 C5 . . 1.376(7) yes
C5 C6 . . 1.508(8) yes
C6 C7 . . 1.496(7) yes
C7 C8 . . 1.379(7) yes
C8 C9 . . 1.358(8) yes
C9 C10 . . 1.371(8) yes
C10 C11 . . 1.391(7) yes
C11 C12 . . 1.479(7) yes

loop_
_geom_contact_atom_site_label_1
_geom_contact_atom_site_label_2
_geom_contact_distance
_geom_contact_site_symmetry_2
_geom_contact_publ_flag
H4A Cl2 2.947 4_666 yes
H6B Cl1 2.913 4_666 yes
H8A Cl1 2.969 4_666 yes

loop_
_geom_torsion_atom_site_label_1
_geom_torsion_atom_site_label_2
_geom_torsion_atom_site_label_3
_geom_torsion_atom_site_label_4
_geom_torsion
_geom_torsion_publ_flag
N2 Cu1 N1 C5 -42.2(3) no
Cl1 Cu1 N1 C5 170.3(3) no
Cl2 Cu1 N1 C5 54.6(4) no
N2 Cu1 N1 C1 136.2(4) no
Cl1 Cu1 N1 C1 -11.3(4) no
Cl2 Cu1 N1 C1 -127.0(4) no
N1 Cu1 N2 C11 -137.8(4) no
Cl1 Cu1 N2 C11 -36.1(5) no
Cl2 Cu1 N2 C11 79.2(4) no
N1 Cu1 N2 C7 44.8(4) no
Cl1 Cu1 N2 C7 146.5(3) no
Cl2 Cu1 N2 C7 -98.2(4) no
C5 N1 C1 C2 -2.3(7) no
Cu1 N1 C1 C2 179.3(4) no
N1 C1 C2 C3 2.8(8) no
C1 C2 C3 C4 -0.8(8) no
C2 C3 C4 C5 -1.5(8) no
C1 N1 C5 C4 -0.1(7) no
Cu1 N1 C5 C4 178.4(4) no
C1 N1 C5 C6 -179.8(4) no
Cu1 N1 C5 C6 -1.4(6) no
C3 C4 C5 N1 2.0(8) no
C3 C4 C5 C6 -178.3(5) no
N1 C5 C6 C7 62.2(6) no
C4 C5 C6 C7 -117.6(5) no
C11 N2 C7 C8 0.1(7) no
Cu1 N2 C7 C8 177.6(4) no
C11 N2 C7 C6 -179.3(5) no
Cu1 N2 C7 C6 -1.8(6) no
C5 C6 C7 N2 -59.3(6) no
C5 C6 C7 C8 121.3(5) no
N2 C7 C8 C9 -0.7(8) no
C6 C7 C8 C9 178.7(5) no
C7 C8 C9 C10 0.5(9) no
C8 C9 C10 C11 0.2(9) no
C7 N2 C11 C10 0.6(7) no
Cu1 N2 C11 C10 -176.7(4) no
C7 N2 C11 C12 179.7(5) no
Cu1 N2 C11 C12 2.4(7) no
C9 C10 C11 N2 -0.8(8) no
C9 C10 C11 C12 -179.9(6) no
